data_1573581
loop_
_publ_author_name
'Sadikhova, Nurlana D.'
'Muradova, Farida M.'
'Guliyeva, Narmina A.'
'Hasanov, Khudayar I.'
'Javadzade, Tahir A.'
'Zangrando, Ennio'
'Belay, Alebel N.'

_publ_section_title
;
 Pyridin-1-ium carboxyformate--2-chloroacetic acid (1/1)
;
_journal_coeditor_code TK4114
_journal_issue 1
_journal_name_full IUCrData
_journal_paper_doi 10.1107/S2414314624012422
_journal_volume 10
_journal_year 2025
_chemical_formula_iupac 'C5 H6 N +, C2 H O4 -, C2 H3 Cl O2'
_chemical_formula_moiety 'C5 H6 N +, C2 H O4 -, C2 H3 Cl O2'
_chemical_formula_sum 'C9 H10 Cl N O6'
_chemical_formula_weight 263.63
_chemical_name_systematic
;
Pyridin-1-ium carboxyformate--2-chloroacetic acid (1/1)
;
_space_group_crystal_system monoclinic
_space_group_IT_number 14
_space_group_name_Hall '-P 2ybc'
_space_group_name_H-M_alt 'P 1 21/c 1'
_atom_sites_solution_hydrogens mixed
_atom_sites_solution_primary direct
_atom_sites_solution_secondary difmap
_audit_creation_method SHELXL-2019/2
_cell_angle_alpha 90
_cell_angle_beta 91.008(3)
_cell_angle_gamma 90
_cell_formula_units_Z 4
_cell_length_a 5.6911(4)
_cell_length_b 7.9862(4)
_cell_length_c 24.9303(14)
_cell_measurement_reflns_used 4685
_cell_measurement_temperature 150(2)
_cell_measurement_theta_max 25.72
_cell_measurement_theta_min 2.68
_cell_volume 1132.91(12)
_computing_cell_refinement
;
SAINT (Bruker, 2012)
;
_computing_data_collection
;
APEX4 (Bruker, 2012)
;
_computing_data_reduction
;
SAINT (Bruker, 2012)
;
_computing_molecular_graphics
;
DIAMOND Brandenburg, 1999)
;
_computing_publication_material
;
SHELXL (Sheldrick, 2015b)
;
_computing_structure_refinement
;
SHELXL (Sheldrick, 2015b)
;
_computing_structure_solution
;
<i>SHELXT</i> (Sheldrick, 2015a)
;
_diffrn_ambient_temperature 150(2)
_diffrn_measured_fraction_theta_full 0.996
_diffrn_measured_fraction_theta_max 0.994
_diffrn_measurement_device_type 'Bruker APEXII CCD'
_diffrn_measurement_method '\f and \w scans'
_diffrn_radiation_type MoK\a
_diffrn_radiation_wavelength 0.71073
_diffrn_reflns_av_R_equivalents 0.0304
_diffrn_reflns_av_unetI/netI 0.0291
_diffrn_reflns_limit_h_max 6
_diffrn_reflns_limit_h_min -4
_diffrn_reflns_limit_k_max 9
_diffrn_reflns_limit_k_min -9
_diffrn_reflns_limit_l_max 29
_diffrn_reflns_limit_l_min -30
_diffrn_reflns_number 7091
_diffrn_reflns_theta_full 25.242
_diffrn_reflns_theta_max 25.716
_diffrn_reflns_theta_min 2.678
_exptl_absorpt_coefficient_mu 0.354
_exptl_absorpt_correction_T_max 0.939
_exptl_absorpt_correction_T_min 0.872
_exptl_absorpt_correction_type multi-scan
_exptl_absorpt_process_details
;
(SADABS; Krause <i>et al.</i>,  2015)
;
_exptl_crystal_colour colourless
_exptl_crystal_density_diffrn 1.546
_exptl_crystal_description plate
_exptl_crystal_F_000 544
_exptl_crystal_size_max 0.370
_exptl_crystal_size_mid 0.260
_exptl_crystal_size_min 0.150
_refine_diff_density_max 0.192
_refine_diff_density_min -0.316
_refine_ls_extinction_method none
_refine_ls_goodness_of_fit_ref 1.104
_refine_ls_hydrogen_treatment mixed
_refine_ls_matrix_type full
_refine_ls_number_parameters 163
_refine_ls_number_reflns 2127
_refine_ls_number_restraints 0
_refine_ls_restrained_S_all 1.104
_refine_ls_R_factor_all 0.0337
_refine_ls_R_factor_gt 0.0308
_refine_ls_shift/su_max 0.001
_refine_ls_shift/su_mean 0.000
_refine_ls_structure_factor_coef Fsqd
_refine_ls_weighting_details 'w=1/[\s^2^(Fo^2^)+(0.0367P)^2^+0.4800P] where P=(Fo^2^+2Fc^2^)/3'
_refine_ls_weighting_scheme calc
_refine_ls_wR_factor_gt 0.0802
_refine_ls_wR_factor_ref 0.0819
_reflns_number_gt 1963
_reflns_number_total 2127
_reflns_threshold_expression 'I > 2\s(I)'
_cod_data_source_file tk4114.cif
_cod_data_source_block I
_cod_original_sg_symbol_H-M 'P 21/c'
_cod_database_code 1573581
_shelx_space_group_comment
;
The symmetry employed for this shelxl refinement is uniquely defined
by the following loop, which should always be used as a source of
symmetry information in preference to the above space-group names.
They are only intended as comments.
;
_shelx_estimated_absorpt_t_min 0.880
_shelx_estimated_absorpt_t_max 0.949

loop_
_space_group_symop_operation_xyz
'x, y, z'
'-x, y+1/2, -z+1/2'
'-x, -y, -z'
'x, -y-1/2, z-1/2'

loop_
_atom_site_type_symbol
_atom_site_label
_atom_site_fract_x
_atom_site_fract_y
_atom_site_fract_z
_atom_site_U_iso_or_equiv
_atom_site_adp_type
_atom_site_calc_flag
_atom_site_occupancy
_atom_site_disorder_assembly
_atom_site_disorder_group
Cl Cl1 1.30381(7) 0.60040(5) 0.25074(2) 0.02973(14) Uani d 1 . .
O O1 0.8928(2) 0.68016(13) 0.31709(5) 0.0274(3) Uani d 1 . .
O O2 0.8175(2) 0.41486(13) 0.34182(4) 0.0219(3) Uani d 1 . .
H H2o 0.717(4) 0.457(2) 0.3605(8) 0.033 Uiso d 1 . .
O O3 0.62947(17) 0.65703(12) 0.47108(4) 0.0177(2) Uani d 1 . .
O O4 0.47024(18) 0.51382(13) 0.40178(4) 0.0202(2) Uani d 1 . .
O O5 0.19134(18) 0.77629(14) 0.49141(5) 0.0259(3) Uani d 1 . .
O O6 0.04269(18) 0.56931(13) 0.44029(4) 0.0193(2) Uani d 1 . .
H H6o -0.090(4) 0.608(2) 0.4516(8) 0.029 Uiso d 1 . .
N N1 0.5976(2) 0.86111(15) 0.56167(5) 0.0196(3) Uani d 1 . .
H H1n 0.561(3) 0.807(2) 0.5329(8) 0.024 Uiso d 1 . .
C C1 1.1476(3) 0.45380(19) 0.29004(6) 0.0211(3) Uani d 1 . .
H H1a 1.091788 0.361048 0.266754 0.025 Uiso calc 1 . .
H H1b 1.255256 0.405946 0.317640 0.025 Uiso calc 1 . .
C C2 0.9388(3) 0.53258(18) 0.31738(6) 0.0183(3) Uani d 1 . .
C C3 0.4606(2) 0.60253(16) 0.44239(6) 0.0146(3) Uani d 1 . .
C C4 0.2140(2) 0.65877(17) 0.46095(5) 0.0152(3) Uani d 1 . .
C C5 0.8036(3) 0.83223(19) 0.58675(6) 0.0222(3) Uani d 1 . .
H H5 0.908910 0.750929 0.573162 0.027 Uiso calc 1 . .
C C6 0.8617(3) 0.92126(19) 0.63237(6) 0.0244(3) Uani d 1 . .
H H6 1.007643 0.902500 0.650458 0.029 Uiso calc 1 . .
C C7 0.7051(3) 1.03825(19) 0.65155(6) 0.0245(4) Uani d 1 . .
H H7 0.743544 1.100904 0.682892 0.029 Uiso calc 1 . .
C C8 0.4919(3) 1.06414(18) 0.62502(6) 0.0236(3) Uani d 1 . .
H H8 0.382242 1.143181 0.638176 0.028 Uiso calc 1 . .
C C9 0.4420(3) 0.97347(18) 0.57938(6) 0.0221(3) Uani d 1 . .
H H9 0.297675 0.990351 0.560428 0.027 Uiso calc 1 . .

loop_
_atom_site_aniso_label
_atom_site_aniso_U_11
_atom_site_aniso_U_22
_atom_site_aniso_U_33
_atom_site_aniso_U_12
_atom_site_aniso_U_13
_atom_site_aniso_U_23
Cl1 0.0322(3) 0.0305(2) 0.0269(2) -0.00243(17) 0.01274(18) -0.00068(16)
O1 0.0301(6) 0.0210(6) 0.0315(6) 0.0058(5) 0.0080(5) -0.0001(5)
O2 0.0218(6) 0.0212(5) 0.0230(6) 0.0007(4) 0.0081(5) -0.0047(4)
O3 0.0113(5) 0.0204(5) 0.0212(5) 0.0000(4) -0.0005(4) -0.0032(4)
O4 0.0167(5) 0.0245(5) 0.0197(5) -0.0009(4) 0.0043(4) -0.0068(4)
O5 0.0165(6) 0.0284(6) 0.0329(6) -0.0011(5) 0.0039(5) -0.0153(5)
O6 0.0100(5) 0.0251(5) 0.0229(6) -0.0001(4) 0.0002(4) -0.0077(4)
N1 0.0252(7) 0.0165(6) 0.0173(6) -0.0043(5) 0.0025(5) -0.0038(5)
C1 0.0218(8) 0.0212(7) 0.0203(7) 0.0014(6) 0.0034(6) -0.0013(6)
C2 0.0179(7) 0.0218(7) 0.0150(7) 0.0001(6) -0.0013(6) -0.0032(6)
C3 0.0138(7) 0.0139(6) 0.0160(7) -0.0003(5) 0.0015(6) 0.0025(5)
C4 0.0138(7) 0.0177(7) 0.0140(7) -0.0004(5) 0.0002(5) 0.0008(5)
C5 0.0220(8) 0.0182(7) 0.0265(8) 0.0016(6) 0.0055(6) -0.0003(6)
C6 0.0230(8) 0.0250(8) 0.0251(8) -0.0032(6) -0.0014(7) 0.0009(6)
C7 0.0336(9) 0.0203(7) 0.0198(8) -0.0076(7) 0.0045(7) -0.0035(6)
C8 0.0288(9) 0.0158(7) 0.0264(8) 0.0018(6) 0.0107(7) 0.0000(6)
C9 0.0200(8) 0.0194(7) 0.0271(8) -0.0009(6) 0.0011(6) 0.0035(6)

loop_
_atom_type_symbol
_atom_type_description
_atom_type_scat_dispersion_real
_atom_type_scat_dispersion_imag
_atom_type_scat_source
C C 0.0033 0.0016 'International Tables Vol C Tables 4.2.6.8 and 6.1.1.4'
H H 0.0000 0.0000 'International Tables Vol C Tables 4.2.6.8 and 6.1.1.4'
O O 0.0106 0.0060 'International Tables Vol C Tables 4.2.6.8 and 6.1.1.4'
Cl Cl 0.1484 0.1585 'International Tables Vol C Tables 4.2.6.8 and 6.1.1.4'
N N 0.0061 0.0033 'International Tables Vol C Tables 4.2.6.8 and 6.1.1.4'

loop_
_geom_angle_atom_site_label_1
_geom_angle_atom_site_label_2
_geom_angle_atom_site_label_3
_geom_angle_site_symmetry_1
_geom_angle_site_symmetry_3
_geom_angle
_geom_angle_publ_flag
C2 O2 H2o . . 110.2(14) ?
C4 O6 H6o . . 109.1(13) ?
C5 N1 C9 . . 122.63(14) ?
C5 N1 H1n . . 120.0(12) ?
C9 N1 H1n . . 117.3(12) ?
C2 C1 Cl1 . . 112.23(10) ?
C2 C1 H1a . . 109.2 ?
Cl1 C1 H1a . . 109.2 ?
C2 C1 H1b . . 109.2 ?
Cl1 C1 H1b . . 109.2 ?
H1a C1 H1b . . 107.9 ?
O1 C2 O2 . . 125.61(14) ?
O1 C2 C1 . . 125.02(14) ?
O2 C2 C1 . . 109.37(12) ?
O4 C3 O3 . . 127.95(13) ?
O4 C3 C4 . . 117.59(12) ?
O3 C3 C4 . . 114.44(12) ?
O5 C4 O6 . . 125.55(13) ?
O5 C4 C3 . . 121.09(13) ?
O6 C4 C3 . . 113.36(12) ?
N1 C5 C6 . . 119.49(14) ?
N1 C5 H5 . . 120.3 ?
C6 C5 H5 . . 120.3 ?
C5 C6 C7 . . 119.22(15) ?
C5 C6 H6 . . 120.4 ?
C7 C6 H6 . . 120.4 ?
C6 C7 C8 . . 119.97(14) ?
C6 C7 H7 . . 120.0 ?
C8 C7 H7 . . 120.0 ?
C9 C8 C7 . . 118.84(14) ?
C9 C8 H8 . . 120.6 ?
C7 C8 H8 . . 120.6 ?
N1 C9 C8 . . 119.83(15) ?
N1 C9 H9 . . 120.1 ?
C8 C9 H9 . . 120.1 ?

loop_
_geom_bond_atom_site_label_1
_geom_bond_atom_site_label_2
_geom_bond_site_symmetry_2
_geom_bond_distance
_geom_bond_publ_flag
Cl1 C1 . 1.7755(15) ?
O1 C2 . 1.2074(19) ?
O2 C2 . 1.3215(19) ?
O2 H2o . 0.82(2) ?
O3 C3 . 1.2653(17) ?
O4 C3 . 1.2377(17) ?
O5 C4 . 1.2155(18) ?
O6 C4 . 1.3073(17) ?
O6 H6o . 0.86(2) ?
N1 C5 . 1.339(2) ?
N1 C9 . 1.341(2) ?
N1 H1n . 0.861(19) ?
C1 C2 . 1.517(2) ?
C1 H1a . 0.9900 ?
C1 H1b . 0.9900 ?
C3 C4 . 1.551(2) ?
C5 C6 . 1.377(2) ?
C5 H5 . 0.9500 ?
C6 C7 . 1.382(2) ?
C6 H6 . 0.9500 ?
C7 C8 . 1.388(2) ?
C7 H7 . 0.9500 ?
C8 C9 . 1.374(2) ?
C8 H8 . 0.9500 ?
C9 H9 . 0.9500 ?

loop_
_geom_hbond_atom_site_label_D
_geom_hbond_atom_site_label_H
_geom_hbond_atom_site_label_A
_geom_hbond_site_symmetry_A
_geom_hbond_distance_DH
_geom_hbond_distance_HA
_geom_hbond_distance_DA
_geom_hbond_angle_DHA
_geom_hbond_publ_flag
O2 H2o O4 . 0.82(2) 1.81(2) 2.6209(15) 170(2) yes
O6 H6o O3 1_455 0.86(2) 1.72(2) 2.5834(14) 171.8(19) yes
N1 H1n O3 . 0.861(19) 1.995(19) 2.7935(16) 153.8(17) yes
N1 H1n O5 . 0.861(19) 2.339(18) 2.9546(17) 128.7(15) yes
C1 H1a O1 2_745 0.99 2.54 3.4555(19) 153 yes
C1 H1b O4 1_655 0.99 2.56 3.3439(19) 136 yes
C5 H5 O6 3_666 0.95 2.59 3.3946(18) 142 yes
C8 H8 O1 3_676 0.95 2.40 3.3400(19) 172 yes
C9 H9 O5 . 0.95 2.49 3.0356(19) 116 yes

loop_
_geom_torsion_atom_site_label_1
_geom_torsion_atom_site_label_2
_geom_torsion_atom_site_label_3
_geom_torsion_atom_site_label_4
_geom_torsion_site_symmetry_1
_geom_torsion_site_symmetry_2
_geom_torsion_site_symmetry_3
_geom_torsion_site_symmetry_4
_geom_torsion
_geom_torsion_publ_flag
Cl1 C1 C2 O1 . . . . -6.4(2) ?
Cl1 C1 C2 O2 . . . . 174.23(10) ?
O4 C3 C4 O5 . . . . -161.69(14) ?
O3 C3 C4 O5 . . . . 17.27(19) ?
O4 C3 C4 O6 . . . . 17.70(18) ?
O3 C3 C4 O6 . . . . -163.35(12) ?
C9 N1 C5 C6 . . . . -0.5(2) ?
N1 C5 C6 C7 . . . . 0.4(2) ?
C5 C6 C7 C8 . . . . 0.3(2) ?
C6 C7 C8 C9 . . . . -0.9(2) ?
C5 N1 C9 C8 . . . . 0.0(2) ?
C7 C8 C9 N1 . . . . 0.7(2) ?
